data_2241451
loop_
_publ_author_name
'Nasri, Soumaya'
'Amiri, Nesrine'
'Turowska-Tyrk, Ilona'
'Daran, Jean-Claude'
'Nasri, Habib'

_publ_section_title
;
 Crystal structure of
 (4-cyanopyridine-\k<i>N</i>){5,10,15,20-tetrakis[4-(benzoyloxy)phenyl]porphyrinato-\k^4^<i>N</i>}zinc--4-cyanopyridine
 (1/1)
;
_journal_coeditor_code XU5882
_journal_issue 2
_journal_name_full 'Acta Crystallographica Section E'
_journal_page_first 164
_journal_page_last 169
_journal_paper_doi 10.1107/S2056989016000062
_journal_volume 72
_journal_year 2016
_chemical_formula_moiety 'C78 H48 N6 O8 Zn, C6 H4 N2'
_chemical_formula_sum 'C84 H52 N8 O8 Zn'
_chemical_formula_weight 1366.70
_chemical_name_systematic
'(4-Cyanopyridine-\k<i>N</i>)]{5,10,15,20-tetrakis[4-(benzoyloxy)phenyl]porphyrinato-\k^4^<i>N</i>}zinc--4-cyanopyridine (1/1)'
_space_group_crystal_system triclinic
_space_group_IT_number 2
_space_group_name_Hall '-P 1'
_space_group_name_H-M_alt 'P -1'
_symmetry_space_group_name_Hall '-P 1'
_symmetry_space_group_name_H-M 'P -1'
_atom_sites_solution_hydrogens geom
_audit_creation_method SHELXL-2013
_cell_angle_alpha 68.207(3)
_cell_angle_beta 81.077(2)
_cell_angle_gamma 86.866(2)
_cell_formula_units_Z 2
_cell_length_a 11.8587(3)
_cell_length_b 16.1619(5)
_cell_length_c 19.2167(5)
_cell_measurement_reflns_used 9704
_cell_measurement_temperature 100(2)
_cell_measurement_theta_max 28.82
_cell_measurement_theta_min 3.81
_cell_volume 3378.43(18)
_computing_cell_refinement
;
CrysAlis Pro (Agilent, 2014)
;
_computing_data_collection
;
CrysAlis Pro (Agilent, 2014)
;
_computing_data_reduction
;
CrysAlis Pro (Agilent, 2014)
;
_computing_molecular_graphics
;
ORTEPIII (Burnett & Johnson, 1996)
;
_computing_publication_material
;
WinGX publication routines (Farrugia, 2012)
;
_computing_structure_refinement
;
SHELXL-2013 (Sheldrick, 2015)
;
_computing_structure_solution
;
SIR2004 (Burla <i>et al.</i>,  2005)
;
_diffrn_ambient_temperature 100(2)
_diffrn_detector_area_resol_mean 16.1978
_diffrn_measured_fraction_theta_full 0.998
_diffrn_measured_fraction_theta_max 0.837
_diffrn_measurement_device_type 'Agilent Xcalibur, Eos, Gemini ultra'
_diffrn_measurement_method '\w scans'
_diffrn_radiation_type MoK\a
_diffrn_radiation_wavelength 0.71073
_diffrn_reflns_av_R_equivalents 0.0293
_diffrn_reflns_limit_h_max 16
_diffrn_reflns_limit_h_min -15
_diffrn_reflns_limit_k_max 19
_diffrn_reflns_limit_k_min -22
_diffrn_reflns_limit_l_max 25
_diffrn_reflns_limit_l_min -24
_diffrn_reflns_number 37755
_diffrn_reflns_theta_full 25.242
_diffrn_reflns_theta_max 29.520
_diffrn_reflns_theta_min 2.978
_exptl_absorpt_coefficient_mu 0.431
_exptl_absorpt_correction_T_max 1.0000
_exptl_absorpt_correction_T_min 0.8303
_exptl_absorpt_correction_type multi-scan
_exptl_absorpt_process_details
;
CrysAlis Pro (Agilent, 2014)
;
_exptl_crystal_colour purple
_exptl_crystal_density_diffrn 1.344
_exptl_crystal_density_meas 1.344
_exptl_crystal_description block
_exptl_crystal_F_000 1412
_exptl_crystal_size_max 0.380
_exptl_crystal_size_mid 0.130
_exptl_crystal_size_min 0.070
_refine_diff_density_max 1.168
_refine_diff_density_min -0.857
_refine_ls_extinction_method none
_refine_ls_goodness_of_fit_ref 1.020
_refine_ls_hydrogen_treatment constr
_refine_ls_matrix_type full
_refine_ls_number_parameters 965
_refine_ls_number_reflns 15805
_refine_ls_number_restraints 138
_refine_ls_restrained_S_all 1.029
_refine_ls_R_factor_all 0.0793
_refine_ls_R_factor_gt 0.0537
_refine_ls_shift/su_max 0.001
_refine_ls_shift/su_mean 0.000
_refine_ls_structure_factor_coef Fsqd
_refine_ls_weighting_details 'w=1/[\s^2^(Fo^2^)+(0.0732P)^2^+3.5911P] where P=(Fo^2^+2Fc^2^)/3'
_refine_ls_weighting_scheme calc
_refine_ls_wR_factor_gt 0.1361
_refine_ls_wR_factor_ref 0.1551
_reflns_number_gt 11876
_reflns_number_total 15805
_reflns_threshold_expression 'I > 2\s(I)'
_cod_data_source_file xu5882sup1.cif
_cod_data_source_block I
_cod_database_code 2241451
_shelx_space_group_comment
;
The symmetry employed for this shelxl refinement is uniquely defined
by the following loop, which should always be used as a source of
symmetry information in preference to the above space-group names.
They are only intended as comments.
;
_shelxl_version_number .2013

loop_
_symmetry_equiv_pos_as_xyz
'x, y, z'
'-x, -y, -z'

loop_
_atom_site_type_symbol
_atom_site_label
_atom_site_fract_x
_atom_site_fract_y
_atom_site_fract_z
_atom_site_U_iso_or_equiv
_atom_site_adp_type
_atom_site_calc_flag
_atom_site_occupancy
_atom_site_disorder_assembly
_atom_site_disorder_group
Zn Zn 0.04026(2) 0.08329(2) 0.73701(2) 0.02122(9) Uani d 1 . .
O O1 0.57584(18) 0.51097(14) 0.64208(13) 0.0426(5) Uani d 1 . .
O O2 0.70068(19) 0.45789(15) 0.56891(13) 0.0458(5) Uani d 1 . .
O O3 0.37839(16) -0.04282(14) 0.32980(10) 0.0327(4) Uani d 1 . .
O O4 0.55891(18) -0.00492(15) 0.32873(11) 0.0406(5) Uani d 1 . .
O O5 -0.3951(2) -0.41779(15) 0.87976(14) 0.0508(6) Uani d 1 . .
O O6 -0.5645(2) -0.36754(16) 0.91940(14) 0.0546(6) Uani d 1 . .
O O7 -0.29520(17) 0.18935(13) 1.15595(10) 0.0351(4) Uani d 1 . .
O O8 -0.1743(2) 0.29908(18) 1.14029(15) 0.0570(7) Uani d 1 . .
N N1 0.18054(17) 0.13129(14) 0.65650(11) 0.0232(4) Uani d 1 . .
N N2 0.07731(17) 0.16791(14) 0.78840(11) 0.0240(4) Uani d 1 . .
N N3 -0.07552(17) 0.01808(14) 0.83124(11) 0.0235(4) Uani d 1 . .
N N4 0.04160(17) -0.02765(14) 0.70765(11) 0.0229(4) Uani d 1 . .
N N5 -0.08471(18) 0.16108(14) 0.66898(11) 0.0252(4) Uani d 1 . .
N N6 -0.4242(2) 0.31984(17) 0.51515(14) 0.0371(5) Uani d 1 . .
C C1 0.2447(2) 0.20434(17) 0.64469(13) 0.0240(5) Uani d 1 . .
C C2 0.3233(2) 0.22452(18) 0.57502(14) 0.0288(6) Uani d 1 . .
H H2 0.3762 0.2708 0.5543 0.035 Uiso calc 1 . .
C C3 0.3049(2) 0.16325(18) 0.54583(14) 0.0285(5) Uani d 1 . .
H H3 0.3421 0.1600 0.5006 0.034 Uiso calc 1 . .
C C4 0.2173(2) 0.10365(17) 0.59760(13) 0.0235(5) Uani d 1 . .
C C5 0.1830(2) 0.02547(17) 0.59184(13) 0.0236(5) Uani d 1 . .
C C6 0.1054(2) -0.03754(16) 0.64541(13) 0.0234(5) Uani d 1 . .
C C7 0.0774(2) -0.12123(18) 0.64126(15) 0.0294(6) Uani d 1 . .
H H7 0.1094 -0.1438 0.6046 0.035 Uiso calc 1 . .
C C8 -0.0041(2) -0.16061(18) 0.70068(15) 0.0294(5) Uani d 1 . .
H H8 -0.0383 -0.2156 0.7129 0.035 Uiso calc 1 . .
C C9 -0.0282(2) -0.10107(17) 0.74167(13) 0.0240(5) Uani d 1 . .
C C10 -0.1130(2) -0.11536(17) 0.80477(14) 0.0255(5) Uani d 1 . .
C C11 -0.1338(2) -0.05862(17) 0.84584(13) 0.0249(5) Uani d 1 . .
C C12 -0.2173(2) -0.07594(19) 0.91324(14) 0.0307(6) Uani d 1 . .
H H12 -0.2684 -0.1235 0.9348 0.037 Uiso calc 1 . .
C C13 -0.2066(2) -0.00937(18) 0.93860(14) 0.0299(6) Uani d 1 . .
H H13 -0.2490 -0.0027 0.9811 0.036 Uiso calc 1 . .
C C14 -0.1174(2) 0.04907(17) 0.88764(13) 0.0238(5) Uani d 1 . .
C C15 -0.0754(2) 0.12266(17) 0.89817(13) 0.0242(5) Uani d 1 . .
C C16 0.0177(2) 0.17572(18) 0.85287(14) 0.0255(5) Uani d 1 . .
C C17 0.0644(2) 0.24837(19) 0.86626(15) 0.0307(6) Uani d 1 . .
H H17 0.0391 0.2674 0.9061 0.037 Uiso calc 1 . .
C C18 0.1514(2) 0.28331(19) 0.80994(15) 0.0303(6) Uani d 1 . .
H H18 0.1976 0.3310 0.8037 0.036 Uiso calc 1 . .
C C19 0.1595(2) 0.23286(17) 0.76095(14) 0.0248(5) Uani d 1 . .
C C20 0.2387(2) 0.25056(16) 0.69438(14) 0.0243(5) Uani d 1 . .
C C21 0.3277(2) 0.32056(17) 0.67803(14) 0.0249(5) Uani d 1 . .
C C22 0.4073(2) 0.30588(18) 0.72723(15) 0.0308(6) Uani d 1 . .
H H22 0.4044 0.2533 0.7695 0.037 Uiso calc 1 . .
C C23 0.4911(2) 0.36854(19) 0.71428(16) 0.0335(6) Uani d 1 . .
H H23 0.5439 0.3586 0.7475 0.040 Uiso calc 1 . .
C C24 0.4945(2) 0.44523(18) 0.65171(17) 0.0333(6) Uani d 1 . .
C C25 0.4182(3) 0.46245(19) 0.60102(17) 0.0363(6) Uani d 1 . .
H H25 0.4228 0.5148 0.5585 0.044 Uiso calc 1 . .
C C26 0.3339(2) 0.39930(18) 0.61516(16) 0.0320(6) Uani d 1 . .
H H26 0.2808 0.4100 0.5819 0.038 Uiso calc 1 . .
C C27 0.6776(3) 0.50913(18) 0.60080(16) 0.0353(6) Uani d 1 . .
C C28 0.7567(3) 0.5775(2) 0.60045(19) 0.0438(7) Uani d 1 . .
C C29 0.7336(3) 0.6249(2) 0.6476(2) 0.0480(8) Uani d 1 . .
H H29 0.6661 0.6147 0.6814 0.058 Uiso calc 1 . .
C C30 0.8112(4) 0.6877(3) 0.6447(2) 0.0631(10) Uani d 1 . .
H H30 0.7967 0.7187 0.6774 0.076 Uiso calc 1 . .
C C31 0.9089(4) 0.7040(3) 0.5936(3) 0.0774(12) Uani d 1 . .
H H31 0.9603 0.7467 0.5912 0.093 Uiso calc 1 . .
C C32 0.9322(5) 0.6576(4) 0.5454(3) 0.0913(15) Uani d 1 . .
H H32 0.9987 0.6694 0.5105 0.110 Uiso calc 1 . .
C C33 0.8558(4) 0.5935(3) 0.5493(3) 0.0700(11) Uani d 1 . .
H H33 0.8714 0.5614 0.5175 0.084 Uiso calc 1 . .
C C34 0.2361(2) 0.00688(16) 0.52300(13) 0.0237(5) Uani d 1 . .
C C35 0.1878(2) 0.0403(2) 0.45691(15) 0.0334(6) Uani d 1 . .
H H35 0.1208 0.0732 0.4556 0.040 Uiso calc 1 . .
C C36 0.2389(2) 0.0252(2) 0.39228(15) 0.0345(6) Uani d 1 . .
H H36 0.2067 0.0482 0.3478 0.041 Uiso calc 1 . .
C C37 0.3372(2) -0.02394(17) 0.39509(14) 0.0264(5) Uani d 1 . .
C C38 0.3864(2) -0.0591(2) 0.46026(15) 0.0341(6) Uani d 1 . .
H H38 0.4523 -0.0933 0.4617 0.041 Uiso calc 1 . .
C C39 0.3354(2) -0.0424(2) 0.52382(15) 0.0327(6) Uani d 1 . .
H H39 0.3688 -0.0647 0.5679 0.039 Uiso calc 1 . .
C C40 0.4912(2) -0.03034(17) 0.30113(14) 0.0277(5) Uani d 1 . .
C C41 0.5181(2) -0.05140(17) 0.23136(14) 0.0270(5) Uani d 1 . .
C C42 0.4342(2) -0.0700(2) 0.19637(15) 0.0335(6) Uani d 1 . .
H H42 0.3577 -0.0702 0.2165 0.040 Uiso calc 1 . .
C C43 0.4656(3) -0.0883(2) 0.13095(16) 0.0386(7) Uani d 1 . .
H H43 0.4098 -0.1004 0.1069 0.046 Uiso calc 1 . .
C C44 0.5790(3) -0.0888(2) 0.10143(15) 0.0363(6) Uani d 1 . .
H H44 0.5993 -0.1017 0.0579 0.044 Uiso calc 1 . .
C C45 0.6626(3) -0.0702(2) 0.13595(15) 0.0372(6) Uani d 1 . .
H H45 0.7390 -0.0704 0.1156 0.045 Uiso calc 1 . .
C C46 0.6328(2) -0.05105(19) 0.20101(14) 0.0318(6) Uani d 1 . .
H H46 0.6890 -0.0381 0.2243 0.038 Uiso calc 1 . .
C C47 -0.1892(2) -0.19473(18) 0.82823(14) 0.0286(5) Uani d 1 . .
C C48 -0.1499(3) -0.2807(2) 0.85981(18) 0.0390(7) Uani d 1 . .
H H48 -0.0744 -0.2903 0.8685 0.047 Uiso calc 1 . .
C C49 -0.2220(3) -0.3531(2) 0.87866(19) 0.0438(7) Uani d 1 . .
H H49 -0.1947 -0.4108 0.8999 0.053 Uiso calc 1 . .
C C50 -0.3332(3) -0.3397(2) 0.86602(17) 0.0403(7) Uani d 1 . .
C C51 -0.3757(3) -0.2545(2) 0.8359(2) 0.0524(9) Uani d 1 . .
H H51 -0.4516 -0.2453 0.8281 0.063 Uiso calc 1 . .
C C52 -0.3028(3) -0.1831(2) 0.81779(18) 0.0443(8) Uani d 1 . .
H H52 -0.3311 -0.1255 0.7980 0.053 Uiso calc 1 . .
C C53 -0.5086(3) -0.4242(2) 0.90406(17) 0.0421(7) Uani d 1 . .
C C54 -0.5539(3) -0.5112(2) 0.90958(16) 0.0406(7) Uani d 1 . .
C C55 -0.4853(3) -0.5802(2) 0.9032(2) 0.0503(8) Uani d 1 . .
H H55 -0.4064 -0.5733 0.8939 0.060 Uiso calc 1 . .
C C56 -0.5330(4) -0.6598(2) 0.9106(2) 0.0546(9) Uani d 1 . .
H H56 -0.4862 -0.7065 0.9070 0.065 Uiso calc 1 . .
C C57 -0.6484(4) -0.6697(2) 0.9231(2) 0.0564(10) Uani d 1 . .
H H57 -0.6801 -0.7230 0.9273 0.068 Uiso calc 1 . .
C C58 -0.7180(4) -0.6020(3) 0.9294(2) 0.0645(11) Uani d 1 . .
H H58 -0.7968 -0.6095 0.9381 0.077 Uiso calc 1 . .
C C59 -0.6714(3) -0.5221(3) 0.9230(2) 0.0569(9) Uani d 1 . .
H H59 -0.7188 -0.4761 0.9276 0.068 Uiso calc 1 . .
C C60 -0.1324(2) 0.14297(17) 0.96558(14) 0.0259(5) Uani d 1 . .
C C61 -0.2385(3) 0.1815(3) 0.96601(17) 0.0497(9) Uani d 1 . .
H H61 -0.2750 0.1961 0.9235 0.060 Uiso calc 1 . .
C C62 -0.2926(3) 0.1991(3) 1.02882(18) 0.0536(10) Uani d 1 . .
H H62 -0.3642 0.2256 1.0285 0.064 Uiso calc 1 . .
C C63 -0.2372(2) 0.17610(19) 1.09139(14) 0.0302(6) Uani d 1 . .
C C64 -0.1345(3) 0.1347(2) 1.09347(15) 0.0357(6) Uani d 1 . .
H H64 -0.0995 0.1177 1.1368 0.043 Uiso calc 1 . .
C C65 -0.0820(2) 0.1179(2) 1.03035(15) 0.0351(6) Uani d 1 . .
H H65 -0.0117 0.0892 1.0317 0.042 Uiso calc 1 . .
C C66 -0.2559(3) 0.2544(2) 1.17485(17) 0.0384(7) Uani d 1 . .
C C67 -0.3283(3) 0.2608(2) 1.24327(17) 0.0400(7) Uani d 1 . .
C C68 -0.4151(3) 0.2020(2) 1.28323(16) 0.0421(7) Uani d 1 . .
H H68 -0.4283 0.1548 1.2689 0.051 Uiso calc 1 . .
C C69 -0.4840(3) 0.2123(2) 1.34514(17) 0.0492(8) Uani d 1 . .
H H69 -0.5436 0.1725 1.3713 0.059 Uiso calc 1 . .
C C70 -0.4646(3) 0.2796(3) 1.3675(2) 0.0557(9) Uani d 1 . .
H H70 -0.5107 0.2861 1.4089 0.067 Uiso calc 1 . .
C C71 -0.3776(4) 0.3377(3) 1.3292(3) 0.0747(13) Uani d 1 . .
H H71 -0.3635 0.3832 1.3455 0.090 Uiso calc 1 . .
C C72 -0.3088(4) 0.3300(3) 1.2656(3) 0.0710(13) Uani d 1 . .
H H72 -0.2508 0.3710 1.2388 0.085 Uiso calc 1 . .
C C73 -0.0926(2) 0.15633(19) 0.60209(15) 0.0313(6) Uani d 1 . .
H H73 -0.0385 0.1233 0.5830 0.038 Uiso calc 1 . .
C C74 -0.1770(2) 0.19815(19) 0.56027(15) 0.0312(6) Uani d 1 . .
H H74 -0.1802 0.1935 0.5138 0.037 Uiso calc 1 . .
C C75 -0.2573(2) 0.24745(17) 0.58849(14) 0.0270(5) Uani d 1 . .
C C76 -0.2488(3) 0.25382(19) 0.65738(16) 0.0352(6) Uani d 1 . .
H H76 -0.3008 0.2872 0.6775 0.042 Uiso calc 1 . .
C C77 -0.1611(3) 0.20943(19) 0.69524(15) 0.0337(6) Uani d 1 . .
H H77 -0.1551 0.2135 0.7415 0.040 Uiso calc 1 . .
C C78 -0.3504(2) 0.28922(18) 0.54773(15) 0.0305(6) Uani d 1 . .
N N7A 0.7563(4) 0.3550(3) 0.7825(2) 0.0788(11) Uani d 0.666(4) A 1
C C84A 0.9540(5) 0.4908(4) 0.8050(3) 0.0925(15) Uani d 0.666(4) A 1
H H84A 0.9669 0.5093 0.7524 0.111 Uiso calc 0.666(4) A 1
C C79A 0.8132(5) 0.3884(4) 0.8153(4) 0.0667(17) Uani d 0.666(4) A 1
C C80A 0.8777(5) 0.4256(4) 0.8530(3) 0.0574(14) Uani d 0.666(4) A 1
C C81A 0.8662(5) 0.3948(4) 0.9316(3) 0.0591(15) Uani d 0.666(4) A 1
H H81A 0.8120 0.3507 0.9591 0.071 Uiso calc 0.666(4) A 1
C C82A 0.9266(4) 0.4238(3) 0.9694(2) 0.0357(10) Uani d 0.666(4) A 1
H H82A 0.9196 0.3968 1.0219 0.043 Uiso calc 0.666(4) A 1
C C83A 1.0147(7) 0.5281(5) 0.8528(3) 0.088(2) Uani d 0.666(4) A 1
H H83A 1.0638 0.5763 0.8271 0.106 Uiso calc 0.666(4) A 1
N N8A 1.0013(5) 0.4952(4) 0.9309(3) 0.0880(19) Uani d 0.666(4) A 1
N N7B 0.7563(4) 0.3550(3) 0.7825(2) 0.0788(11) Uani d 0.334(4) A 2
C C84B 0.9540(5) 0.4908(4) 0.8050(3) 0.0925(15) Uani d 0.334(4) A 2
H H84B 0.9100 0.4837 0.8513 0.111 Uiso calc 0.334(4) A 2
C C79B 0.8307(7) 0.3948(6) 0.7609(6) 0.040(2) Uani d 0.334(4) A 2
C C80B 0.9278(6) 0.4483(5) 0.7439(4) 0.040(2) Uani d 0.334(4) A 2
C C81B 0.9994(8) 0.4646(7) 0.6751(5) 0.050(3) Uani d 0.334(4) A 2
H H81B 0.9835 0.4396 0.6412 0.060 Uiso calc 0.334(4) A 2
C C82B 1.0924(8) 0.5176(8) 0.6587(5) 0.067(3) Uani d 0.334(4) A 2
H H82B 1.1398 0.5287 0.6129 0.080 Uiso calc 0.334(4) A 2
C C83B 1.0481(10) 0.5365(9) 0.7763(6) 0.085(5) Uani d 0.334(4) A 2
H H83B 1.0732 0.5615 0.8077 0.101 Uiso calc 0.334(4) A 2
N N8B 1.1183(9) 0.5547(9) 0.7068(7) 0.084(4) Uani d 0.334(4) A 2

loop_
_atom_site_aniso_label
_atom_site_aniso_U_11
_atom_site_aniso_U_22
_atom_site_aniso_U_33
_atom_site_aniso_U_12
_atom_site_aniso_U_13
_atom_site_aniso_U_23
Zn 0.02045(14) 0.02657(15) 0.01861(14) -0.00220(11) -0.00024(10) -0.01128(11)
O1 0.0395(12) 0.0347(11) 0.0588(13) -0.0150(9) 0.0040(10) -0.0255(10)
O2 0.0441(13) 0.0425(12) 0.0554(13) -0.0144(10) 0.0045(10) -0.0260(11)
O3 0.0303(10) 0.0484(12) 0.0277(9) -0.0014(9) 0.0008(8) -0.0255(9)
O4 0.0392(11) 0.0552(13) 0.0337(10) -0.0123(10) -0.0009(9) -0.0236(10)
O5 0.0488(14) 0.0451(13) 0.0556(14) -0.0205(11) -0.0048(11) -0.0133(11)
O6 0.0612(16) 0.0465(14) 0.0564(15) -0.0133(12) 0.0021(12) -0.0215(12)
O7 0.0407(11) 0.0425(11) 0.0265(9) 0.0017(9) 0.0049(8) -0.0216(8)
O8 0.0506(14) 0.0699(17) 0.0618(15) -0.0147(13) 0.0104(12) -0.0425(14)
N1 0.0225(10) 0.0279(11) 0.0231(10) -0.0039(8) 0.0016(8) -0.0152(8)
N2 0.0225(10) 0.0315(11) 0.0210(9) -0.0017(8) -0.0002(8) -0.0142(8)
N3 0.0241(10) 0.0282(11) 0.0185(9) -0.0020(8) -0.0008(8) -0.0098(8)
N4 0.0223(10) 0.0274(11) 0.0209(9) -0.0008(8) -0.0016(8) -0.0115(8)
N5 0.0249(11) 0.0290(11) 0.0210(10) -0.0018(9) -0.0022(8) -0.0087(8)
N6 0.0347(13) 0.0369(13) 0.0413(13) 0.0010(11) -0.0129(11) -0.0134(11)
C1 0.0222(12) 0.0275(12) 0.0236(11) -0.0024(10) 0.0004(9) -0.0122(10)
C2 0.0274(13) 0.0320(14) 0.0280(12) -0.0082(11) 0.0080(10) -0.0157(11)
C3 0.0287(13) 0.0333(14) 0.0242(12) -0.0051(11) 0.0058(10) -0.0145(11)
C4 0.0220(12) 0.0295(13) 0.0208(11) -0.0012(10) 0.0006(9) -0.0127(10)
C5 0.0223(12) 0.0309(13) 0.0203(11) 0.0008(10) -0.0024(9) -0.0130(10)
C6 0.0245(12) 0.0271(12) 0.0220(11) 0.0015(10) -0.0044(9) -0.0129(10)
C7 0.0349(14) 0.0309(14) 0.0280(12) -0.0020(11) -0.0037(11) -0.0175(11)
C8 0.0329(14) 0.0285(13) 0.0296(13) -0.0060(11) -0.0028(11) -0.0139(11)
C9 0.0238(12) 0.0270(12) 0.0228(11) -0.0021(10) -0.0056(9) -0.0099(10)
C10 0.0260(12) 0.0275(13) 0.0222(11) -0.0029(10) -0.0056(10) -0.0069(10)
C11 0.0234(12) 0.0289(13) 0.0200(11) -0.0015(10) -0.0010(9) -0.0070(10)
C12 0.0304(14) 0.0352(14) 0.0219(12) -0.0071(11) 0.0041(10) -0.0072(10)
C13 0.0289(13) 0.0376(15) 0.0208(11) -0.0017(11) 0.0044(10) -0.0109(11)
C14 0.0218(12) 0.0314(13) 0.0170(10) 0.0022(10) -0.0017(9) -0.0082(9)
C15 0.0221(12) 0.0332(13) 0.0194(11) 0.0029(10) -0.0032(9) -0.0125(10)
C16 0.0219(12) 0.0357(14) 0.0233(11) 0.0014(10) -0.0026(9) -0.0163(10)
C17 0.0294(13) 0.0410(15) 0.0299(13) -0.0022(11) -0.0020(11) -0.0229(12)
C18 0.0294(13) 0.0366(14) 0.0330(13) -0.0041(11) -0.0025(11) -0.0221(12)
C19 0.0235(12) 0.0292(13) 0.0258(12) 0.0003(10) -0.0029(10) -0.0151(10)
C20 0.0230(12) 0.0253(12) 0.0257(12) -0.0024(10) -0.0010(9) -0.0115(10)
C21 0.0233(12) 0.0276(13) 0.0267(12) -0.0019(10) 0.0006(10) -0.0146(10)
C22 0.0332(14) 0.0288(13) 0.0301(13) -0.0058(11) -0.0032(11) -0.0100(11)
C23 0.0294(14) 0.0388(15) 0.0373(15) -0.0059(12) -0.0052(11) -0.0186(12)
C24 0.0305(14) 0.0293(14) 0.0435(15) -0.0081(11) 0.0039(12) -0.0200(12)
C25 0.0455(17) 0.0241(13) 0.0376(15) -0.0029(12) -0.0013(13) -0.0110(11)
C26 0.0340(14) 0.0307(14) 0.0324(14) -0.0020(11) -0.0053(11) -0.0123(11)
C27 0.0375(15) 0.0279(14) 0.0375(15) -0.0087(12) -0.0033(12) -0.0084(12)
C28 0.0418(17) 0.0369(16) 0.0526(19) -0.0152(14) -0.0006(14) -0.0168(14)
C29 0.0462(19) 0.0424(18) 0.059(2) -0.0122(15) -0.0067(16) -0.0218(16)
C30 0.0646(13) 0.0625(13) 0.0665(13) -0.0052(9) -0.0099(9) -0.0277(9)
C31 0.0778(15) 0.0762(15) 0.0818(15) -0.0080(9) -0.0104(9) -0.0324(10)
C32 0.0905(18) 0.0908(17) 0.0940(17) -0.0060(10) -0.0093(10) -0.0364(11)
C33 0.0699(14) 0.0694(14) 0.0734(14) -0.0073(9) -0.0060(9) -0.0300(10)
C34 0.0257(12) 0.0262(12) 0.0216(11) -0.0039(10) 0.0003(9) -0.0124(9)
C35 0.0319(14) 0.0458(16) 0.0281(13) 0.0122(12) -0.0077(11) -0.0201(12)
C36 0.0365(15) 0.0481(17) 0.0243(12) 0.0084(13) -0.0079(11) -0.0192(12)
C37 0.0290(13) 0.0325(13) 0.0226(11) -0.0017(11) 0.0003(10) -0.0172(10)
C38 0.0329(14) 0.0423(16) 0.0302(13) 0.0118(12) -0.0039(11) -0.0187(12)
C39 0.0337(14) 0.0446(16) 0.0230(12) 0.0085(12) -0.0072(11) -0.0161(11)
C40 0.0326(14) 0.0276(13) 0.0219(11) -0.0018(11) -0.0016(10) -0.0087(10)
C41 0.0322(13) 0.0264(13) 0.0207(11) -0.0011(10) 0.0006(10) -0.0083(10)
C42 0.0275(13) 0.0440(16) 0.0317(14) -0.0025(12) 0.0028(11) -0.0194(12)
C43 0.0396(16) 0.0504(18) 0.0321(14) -0.0048(14) -0.0032(12) -0.0225(13)
C44 0.0425(16) 0.0438(16) 0.0234(12) -0.0011(13) 0.0038(11) -0.0163(12)
C45 0.0327(15) 0.0459(17) 0.0259(13) 0.0005(13) 0.0061(11) -0.0092(12)
C46 0.0309(14) 0.0370(15) 0.0238(12) -0.0022(11) -0.0014(10) -0.0076(11)
C47 0.0316(14) 0.0302(13) 0.0218(11) -0.0064(11) -0.0030(10) -0.0065(10)
C48 0.0350(15) 0.0332(15) 0.0482(17) -0.0037(12) -0.0092(13) -0.0124(13)
C49 0.0437(18) 0.0293(15) 0.0535(19) -0.0054(13) -0.0060(15) -0.0092(13)
C50 0.0431(17) 0.0391(16) 0.0362(15) -0.0175(13) -0.0035(13) -0.0093(13)
C51 0.0408(18) 0.0473(19) 0.057(2) -0.0148(15) -0.0201(16) 0.0016(16)
C52 0.0375(16) 0.0365(16) 0.0474(18) -0.0070(13) -0.0160(14) 0.0025(13)
C53 0.0491(18) 0.0435(17) 0.0311(14) -0.0138(15) -0.0040(13) -0.0095(13)
C54 0.0521(19) 0.0385(16) 0.0308(14) -0.0159(14) -0.0067(13) -0.0097(12)
C55 0.049(2) 0.049(2) 0.0509(19) -0.0127(16) -0.0099(16) -0.0130(16)
C56 0.068(2) 0.0427(19) 0.056(2) -0.0078(17) -0.0140(18) -0.0178(16)
C57 0.077(3) 0.046(2) 0.0474(19) -0.0231(19) -0.0098(18) -0.0156(16)
C58 0.051(2) 0.072(3) 0.073(3) -0.030(2) 0.0084(19) -0.033(2)
C59 0.054(2) 0.054(2) 0.064(2) -0.0143(17) 0.0069(18) -0.0286(18)
C60 0.0249(12) 0.0333(13) 0.0218(11) 0.0006(10) 0.0009(9) -0.0144(10)
C61 0.0401(17) 0.087(3) 0.0298(15) 0.0263(17) -0.0125(13) -0.0308(16)
C62 0.0407(18) 0.091(3) 0.0364(16) 0.0330(18) -0.0110(14) -0.0339(18)
C63 0.0333(14) 0.0372(15) 0.0227(12) 0.0006(11) 0.0031(10) -0.0167(11)
C64 0.0385(15) 0.0495(17) 0.0237(12) 0.0112(13) -0.0078(11) -0.0189(12)
C65 0.0325(14) 0.0500(17) 0.0276(13) 0.0164(13) -0.0082(11) -0.0204(12)
C66 0.0389(16) 0.0473(17) 0.0350(15) 0.0039(14) -0.0037(13) -0.0234(13)
C67 0.0428(17) 0.0503(18) 0.0373(15) 0.0135(14) -0.0097(13) -0.0284(14)
C68 0.058(2) 0.0424(17) 0.0270(14) 0.0111(15) -0.0031(13) -0.0165(12)
C69 0.058(2) 0.059(2) 0.0285(15) 0.0131(17) 0.0002(14) -0.0174(14)
C70 0.057(2) 0.081(3) 0.0406(18) 0.013(2) -0.0009(16) -0.0400(19)
C71 0.082(3) 0.092(3) 0.081(3) -0.005(3) 0.004(2) -0.073(3)
C72 0.065(3) 0.090(3) 0.082(3) -0.018(2) 0.014(2) -0.066(3)
C73 0.0283(13) 0.0413(15) 0.0292(13) 0.0026(11) -0.0018(10) -0.0199(12)
C74 0.0328(14) 0.0410(15) 0.0237(12) 0.0005(12) -0.0051(10) -0.0161(11)
C75 0.0259(13) 0.0257(13) 0.0272(12) -0.0026(10) -0.0039(10) -0.0067(10)
C76 0.0418(16) 0.0355(15) 0.0314(14) 0.0117(12) -0.0072(12) -0.0168(12)
C77 0.0420(16) 0.0356(15) 0.0267(13) 0.0074(12) -0.0068(11) -0.0156(11)
C78 0.0315(14) 0.0291(13) 0.0312(13) -0.0034(11) -0.0042(11) -0.0111(11)
N7A 0.090(3) 0.087(3) 0.073(3) 0.026(2) -0.023(2) -0.044(2)
C84A 0.0921(16) 0.0923(16) 0.0925(16) 0.0005(4) -0.0132(4) -0.0337(6)
C79A 0.068(4) 0.064(4) 0.070(5) 0.016(3) -0.010(3) -0.030(3)
C80A 0.0572(15) 0.0570(15) 0.0577(15) 0.0006(5) -0.0081(5) -0.0211(7)
C81A 0.0590(15) 0.0586(15) 0.0594(15) 0.0005(5) -0.0082(5) -0.0217(7)
C82A 0.0360(11) 0.0361(11) 0.0358(11) -0.0003(5) -0.0057(5) -0.0140(6)
C83A 0.088(2) 0.088(2) 0.089(2) 0.0000(5) -0.0125(6) -0.0325(9)
N8A 0.0878(19) 0.0880(19) 0.0884(19) 0.0007(5) -0.0131(6) -0.0327(8)
N7B 0.090(3) 0.087(3) 0.073(3) 0.026(2) -0.023(2) -0.044(2)
C84B 0.0921(16) 0.0923(16) 0.0925(16) 0.0005(4) -0.0132(4) -0.0337(6)
C79B 0.042(5) 0.050(6) 0.039(5) 0.015(4) -0.018(4) -0.027(5)
C80B 0.043(5) 0.037(5) 0.052(5) 0.014(4) -0.021(4) -0.028(4)
C81B 0.054(6) 0.049(6) 0.057(6) 0.018(5) -0.032(5) -0.024(5)
C82B 0.057(7) 0.068(8) 0.081(9) 0.019(6) -0.013(6) -0.035(7)
C83B 0.070(9) 0.100(11) 0.123(13) -0.009(8) -0.040(9) -0.075(10)
N8B 0.061(7) 0.103(10) 0.116(10) -0.012(6) -0.017(7) -0.070(9)

loop_
_atom_type_symbol
_atom_type_description
_atom_type_scat_dispersion_real
_atom_type_scat_dispersion_imag
_atom_type_scat_source
C C 0.0033 0.0016 'International Tables Vol C Tables 4.2.6.8 and 6.1.1.4'
H H 0.0000 0.0000 'International Tables Vol C Tables 4.2.6.8 and 6.1.1.4'
N N 0.0061 0.0033 'International Tables Vol C Tables 4.2.6.8 and 6.1.1.4'
O O 0.0106 0.0060 'International Tables Vol C Tables 4.2.6.8 and 6.1.1.4'
Zn Zn 0.2839 1.4301 'International Tables Vol C Tables 4.2.6.8 and 6.1.1.4'

loop_
_geom_angle_atom_site_label_1
_geom_angle_atom_site_label_2
_geom_angle_atom_site_label_3
_geom_angle
N1 Zn N2 89.25(8)
N1 Zn N3 167.78(8)
N2 Zn N3 89.16(8)
N1 Zn N4 89.14(8)
N2 Zn N4 160.84(8)
N3 Zn N4 88.39(8)
N1 Zn N5 96.43(8)
N2 Zn N5 100.65(8)
N3 Zn N5 95.77(8)
N4 Zn N5 98.50(8)
C27 O1 C24 117.7(2)
C40 O3 C37 119.1(2)
C53 O5 C50 121.6(3)
C66 O7 C63 117.6(2)
C1 N1 C4 106.66(19)
C1 N1 Zn 126.96(15)
C4 N1 Zn 125.78(16)
C19 N2 C16 106.7(2)
C19 N2 Zn 126.39(15)
C16 N2 Zn 126.62(17)
C11 N3 C14 106.86(19)
C11 N3 Zn 127.11(16)
C14 N3 Zn 125.72(16)
C6 N4 C9 106.7(2)
C6 N4 Zn 125.86(16)
C9 N4 Zn 127.11(16)
C77 N5 C73 118.3(2)
C77 N5 Zn 120.75(17)
C73 N5 Zn 120.78(18)
N1 C1 C20 125.2(2)
N1 C1 C2 109.7(2)
C20 C1 C2 125.0(2)
C3 C2 C1 106.7(2)
C3 C2 H2 126.7
C1 C2 H2 126.7
C2 C3 C4 107.4(2)
C2 C3 H3 126.3
C4 C3 H3 126.3
N1 C4 C5 125.3(2)
N1 C4 C3 109.5(2)
C5 C4 C3 124.9(2)
C4 C5 C6 125.7(2)
C4 C5 C34 116.6(2)
C6 C5 C34 117.7(2)
N4 C6 C5 125.4(2)
N4 C6 C7 109.6(2)
C5 C6 C7 124.9(2)
C8 C7 C6 107.1(2)
C8 C7 H7 126.5
C6 C7 H7 126.5
C7 C8 C9 107.1(2)
C7 C8 H8 126.5
C9 C8 H8 126.5
N4 C9 C10 125.8(2)
N4 C9 C8 109.4(2)
C10 C9 C8 124.8(2)
C9 C10 C11 124.6(2)
C9 C10 C47 117.7(2)
C11 C10 C47 117.7(2)
N3 C11 C10 125.9(2)
N3 C11 C12 109.6(2)
C10 C11 C12 124.4(2)
C13 C12 C11 106.6(2)
C13 C12 H12 126.7
C11 C12 H12 126.7
C12 C13 C14 107.4(2)
C12 C13 H13 126.3
C14 C13 H13 126.3
N3 C14 C15 126.0(2)
N3 C14 C13 109.5(2)
C15 C14 C13 124.4(2)
C16 C15 C14 125.2(2)
C16 C15 C60 117.9(2)
C14 C15 C60 116.9(2)
N2 C16 C15 125.4(2)
N2 C16 C17 109.6(2)
C15 C16 C17 125.0(2)
C18 C17 C16 107.0(2)
C18 C17 H17 126.5
C16 C17 H17 126.5
C17 C18 C19 107.2(2)
C17 C18 H18 126.4
C19 C18 H18 126.4
N2 C19 C20 126.1(2)
N2 C19 C18 109.5(2)
C20 C19 C18 124.4(2)
C1 C20 C19 125.0(2)
C1 C20 C21 117.7(2)
C19 C20 C21 117.2(2)
C26 C21 C22 118.6(2)
C26 C21 C20 122.4(2)
C22 C21 C20 118.9(2)
C23 C22 C21 120.9(3)
C23 C22 H22 119.5
C21 C22 H22 119.5
C24 C23 C22 118.8(3)
C24 C23 H23 120.6
C22 C23 H23 120.6
C23 C24 C25 122.5(3)
C23 C24 O1 117.9(3)
C25 C24 O1 119.5(3)
C24 C25 C26 118.1(3)
C24 C25 H25 120.9
C26 C25 H25 120.9
C21 C26 C25 121.1(3)
C21 C26 H26 119.4
C25 C26 H26 119.4
O2 C27 O1 123.5(3)
O2 C27 C28 124.9(3)
O1 C27 C28 111.6(3)
C29 C28 C33 120.2(3)
C29 C28 C27 122.8(3)
C33 C28 C27 117.1(3)
C28 C29 C30 120.0(3)
C28 C29 H29 120.0
C30 C29 H29 120.0
C31 C30 C29 119.7(4)
C31 C30 H30 120.1
C29 C30 H30 120.1
C30 C31 C32 120.7(5)
C30 C31 H31 119.6
C32 C31 H31 119.6
C31 C32 C33 119.6(5)
C31 C32 H32 120.2
C33 C32 H32 120.2
C28 C33 C32 119.7(4)
C28 C33 H33 120.2
C32 C33 H33 120.2
C35 C34 C39 118.7(2)
C35 C34 C5 120.5(2)
C39 C34 C5 120.8(2)
C34 C35 C36 120.6(2)
C34 C35 H35 119.7
C36 C35 H35 119.7
C37 C36 C35 119.2(2)
C37 C36 H36 120.4
C35 C36 H36 120.4
C36 C37 C38 121.6(2)
C36 C37 O3 115.9(2)
C38 C37 O3 122.2(2)
C37 C38 C39 118.5(2)
C37 C38 H38 120.7
C39 C38 H38 120.7
C34 C39 C38 121.4(2)
C34 C39 H39 119.3
C38 C39 H39 119.3
O4 C40 O3 123.7(2)
O4 C40 C41 124.9(2)
O3 C40 C41 111.4(2)
C42 C41 C46 120.2(2)
C42 C41 C40 122.5(2)
C46 C41 C40 117.2(2)
C41 C42 C43 119.4(3)
C41 C42 H42 120.3
C43 C42 H42 120.3
C44 C43 C42 120.3(3)
C44 C43 H43 119.8
C42 C43 H43 119.8
C43 C44 C45 120.5(3)
C43 C44 H44 119.7
C45 C44 H44 119.7
C44 C45 C46 120.0(3)
C44 C45 H45 120.0
C46 C45 H45 120.0
C45 C46 C41 119.6(3)
C45 C46 H46 120.2
C41 C46 H46 120.2
C48 C47 C52 118.0(3)
C48 C47 C10 122.1(2)
C52 C47 C10 119.9(2)
C47 C48 C49 120.6(3)
C47 C48 H48 119.7
C49 C48 H48 119.7
C50 C49 C48 120.0(3)
C50 C49 H49 120.0
C48 C49 H49 120.0
C49 C50 C51 120.7(3)
C49 C50 O5 115.1(3)
C51 C50 O5 124.0(3)
C50 C51 C52 118.5(3)
C50 C51 H51 120.7
C52 C51 H51 120.7
C51 C52 C47 122.0(3)
C51 C52 H52 119.0
C47 C52 H52 119.0
O6 C53 O5 124.2(3)
O6 C53 C54 125.1(3)
O5 C53 C54 110.8(3)
C55 C54 C59 119.2(3)
C55 C54 C53 123.4(3)
C59 C54 C53 117.3(3)
C54 C55 C56 120.4(3)
C54 C55 H55 119.8
C56 C55 H55 119.8
C57 C56 C55 120.0(4)
C57 C56 H56 120.0
C55 C56 H56 120.0
C56 C57 C58 120.5(3)
C56 C57 H57 119.7
C58 C57 H57 119.7
C57 C58 C59 120.1(4)
C57 C58 H58 119.9
C59 C58 H58 119.9
C54 C59 C58 119.7(4)
C54 C59 H59 120.2
C58 C59 H59 120.2
C61 C60 C65 118.5(2)
C61 C60 C15 121.1(2)
C65 C60 C15 120.3(2)
C60 C61 C62 121.4(3)
C60 C61 H61 119.3
C62 C61 H61 119.3
C63 C62 C61 118.3(3)
C63 C62 H62 120.9
C61 C62 H62 120.9
C64 C63 C62 121.4(2)
C64 C63 O7 120.5(2)
C62 C63 O7 117.8(2)
C63 C64 C65 119.4(3)
C63 C64 H64 120.3
C65 C64 H64 120.3
C60 C65 C64 121.0(3)
C60 C65 H65 119.5
C64 C65 H65 119.5
O8 C66 O7 123.3(3)
O8 C66 C67 126.1(3)
O7 C66 C67 110.6(3)
C68 C67 C72 119.1(3)
C68 C67 C66 122.3(3)
C72 C67 C66 118.5(3)
C67 C68 C69 120.6(3)
C67 C68 H68 119.7
C69 C68 H68 119.7
C70 C69 C68 120.4(4)
C70 C69 H69 119.8
C68 C69 H69 119.8
C69 C70 C71 119.8(3)
C69 C70 H70 120.1
C71 C70 H70 120.1
C70 C71 C72 120.8(3)
C70 C71 H71 119.6
C72 C71 H71 119.6
C67 C72 C71 119.2(4)
C67 C72 H72 120.4
C71 C72 H72 120.4
N5 C73 C74 122.7(2)
N5 C73 H73 118.7
C74 C73 H73 118.7
C73 C74 C75 118.7(2)
C73 C74 H74 120.6
C75 C74 H74 120.6
C74 C75 C76 119.0(2)
C74 C75 C78 120.3(2)
C76 C75 C78 120.7(2)
C77 C76 C75 118.1(3)
C77 C76 H76 121.0
C75 C76 H76 121.0
N5 C77 C76 123.3(2)
N5 C77 H77 118.4
C76 C77 H77 118.4
N6 C78 C75 177.9(3)
C80A C84A C83A 108.8(5)
C80A C84A H84A 125.6
C83A C84A H84A 125.6
N7A C79A C80A 179.5(7)
C84A C80A C81A 124.3(5)
C84A C80A C79A 114.1(5)
C81A C80A C79A 121.5(6)
C82A C81A C80A 124.3(5)
C82A C81A H81A 117.9
C80A C81A H81A 117.9
C81A C82A N8A 119.8(4)
C81A C82A H82A 120.1
N8A C82A H82A 120.1
N8A C83A C84A 124.8(5)
N8A C83A H83A 117.6
C84A C83A H83A 117.6
C83A N8A C82A 117.6(4)
C81B C80B C79B 119.3(8)
C82B C81B C80B 118.8(8)
C82B C81B H81B 120.6
C80B C81B H81B 120.6
N8B C82B C81B 122.3(5)
N8B C82B H82B 118.9
C81B C82B H82B 118.9
N8B C83B H83B 114.2
C82B N8B C83B 118.7(8)

loop_
_geom_bond_atom_site_label_1
_geom_bond_atom_site_label_2
_geom_bond_distance
Zn N1 2.053(2)
Zn N2 2.060(2)
Zn N3 2.060(2)
Zn N4 2.068(2)
Zn N5 2.159(2)
O1 C27 1.342(4)
O1 C24 1.416(3)
O2 C27 1.198(3)
O3 C40 1.361(3)
O3 C37 1.409(3)
O4 C40 1.194(3)
O5 C53 1.351(4)
O5 C50 1.413(3)
O6 C53 1.199(4)
O7 C66 1.358(3)
O7 C63 1.405(3)
O8 C66 1.191(4)
N1 C1 1.367(3)
N1 C4 1.368(3)
N2 C19 1.368(3)
N2 C16 1.373(3)
N3 C11 1.367(3)
N3 C14 1.371(3)
N4 C6 1.370(3)
N4 C9 1.373(3)
N5 C77 1.327(3)
N5 C73 1.334(3)
N6 C78 1.138(4)
C1 C20 1.406(3)
C1 C2 1.445(3)
C2 C3 1.348(3)
C2 H2 0.9300
C3 C4 1.440(3)
C3 H3 0.9300
C4 C5 1.396(3)
C5 C6 1.405(3)
C5 C34 1.501(3)
C6 C7 1.443(3)
C7 C8 1.352(4)
C7 H7 0.9300
C8 C9 1.446(3)
C8 H8 0.9300
C9 C10 1.405(3)
C10 C11 1.406(3)
C10 C47 1.495(3)
C11 C12 1.449(3)
C12 C13 1.355(4)
C12 H12 0.9300
C13 C14 1.439(3)
C13 H13 0.9300
C14 C15 1.406(3)
C15 C16 1.401(3)
C15 C60 1.504(3)
C16 C17 1.446(4)
C17 C18 1.349(4)
C17 H17 0.9300
C18 C19 1.447(3)
C18 H18 0.9300
C19 C20 1.409(3)
C20 C21 1.502(3)
C21 C26 1.388(4)
C21 C22 1.388(4)
C22 C23 1.386(4)
C22 H22 0.9300
C23 C24 1.366(4)
C23 H23 0.9300
C24 C25 1.375(4)
C25 C26 1.391(4)
C25 H25 0.9300
C26 H26 0.9300
C27 C28 1.486(4)
C28 C29 1.378(5)
C28 C33 1.379(5)
C29 C30 1.387(5)
C29 H29 0.9300
C30 C31 1.365(6)
C30 H30 0.9300
C31 C32 1.381(7)
C31 H31 0.9300
C32 C33 1.388(7)
C32 H32 0.9300
C33 H33 0.9300
C34 C35 1.384(4)
C34 C39 1.384(4)
C35 C36 1.394(4)
C35 H35 0.9300
C36 C37 1.371(4)
C36 H36 0.9300
C37 C38 1.376(4)
C38 C39 1.389(4)
C38 H38 0.9300
C39 H39 0.9300
C40 C41 1.486(3)
C41 C42 1.386(4)
C41 C46 1.394(4)
C42 C43 1.388(4)
C42 H42 0.9300
C43 C44 1.377(4)
C43 H43 0.9300
C44 C45 1.378(4)
C44 H44 0.9300
C45 C46 1.386(4)
C45 H45 0.9300
C46 H46 0.9300
C47 C48 1.382(4)
C47 C52 1.386(4)
C48 C49 1.389(4)
C48 H48 0.9300
C49 C50 1.370(5)
C49 H49 0.9300
C50 C51 1.381(5)
C51 C52 1.384(4)
C51 H51 0.9300
C52 H52 0.9300
C53 C54 1.494(4)
C54 C55 1.375(5)
C54 C59 1.386(5)
C55 C56 1.384(5)
C55 H55 0.9300
C56 C57 1.359(5)
C56 H56 0.9300
C57 C58 1.365(6)
C57 H57 0.9300
C58 C59 1.388(5)
C58 H58 0.9300
C59 H59 0.9300
C60 C61 1.373(4)
C60 C65 1.379(4)
C61 C62 1.394(4)
C61 H61 0.9300
C62 C63 1.380(4)
C62 H62 0.9300
C63 C64 1.356(4)
C64 C65 1.387(4)
C64 H64 0.9300
C65 H65 0.9300
C66 C67 1.490(4)
C67 C68 1.368(5)
C67 C72 1.381(5)
C68 C69 1.393(4)
C68 H68 0.9300
C69 C70 1.350(5)
C69 H69 0.9300
C70 C71 1.358(6)
C70 H70 0.9300
C71 C72 1.403(5)
C71 H71 0.9300
C72 H72 0.9300
C73 C74 1.370(4)
C73 H73 0.9300
C74 C75 1.384(4)
C74 H74 0.9300
C75 C76 1.385(4)
C75 C78 1.442(4)
C76 C77 1.375(4)
C76 H76 0.9300
C77 H77 0.9300
N7A C79A 1.254(6)
C84A C80A 1.380(8)
C84A C83A 1.547(9)
C84A H84A 0.9300
C79A C80A 1.419(4)
C80A C81A 1.391(7)
C81A C82A 1.309(7)
C81A H81A 0.9300
C82A N8A 1.392(4)
C82A H82A 0.9300
C83A N8A 1.378(4)
C83A H83A 0.9300
C79B C80B 1.402(5)
C80B C81B 1.398(5)
C81B C82B 1.358(12)
C81B H81B 0.9300
C82B N8B 1.352(12)
C82B H82B 0.9300
C83B N8B 1.398(5)
C83B H83B 0.9300

loop_
_geom_hbond_atom_site_label_D
_geom_hbond_atom_site_label_H
_geom_hbond_atom_site_label_A
_geom_hbond_site_symmetry_A
_geom_hbond_distance_DH
_geom_hbond_distance_HA
_geom_hbond_distance_DA
_geom_hbond_angle_DHA
C2 H2 N6 1_655 0.93 2.45 3.284(4) 149
C25 H25 N6 2_566 0.93 2.52 3.393(4) 157
C68 H68 O4 1_456 0.93 2.41 3.150(4) 136
C72 H72 N8B 2_667 0.93 2.58 3.226(15) 127
C82A H82A O8 1_655 0.93 2.38 3.226(5) 152
C22 H22 Cg13 2_656 0.93 2.82 3.650(3) 150
C49 H49 Cg18 1_445 0.93 2.61 3.448(4) 151
C65 H65 Cg3 2_557 0.93 2.65 3.457(4) 145

_cod_database_fobs_code 2241451
